data_7112778
loop_
_publ_author_name
'Majeed, Zeeshan'
'Mondal, Kartik C.'
'Kostakis, George E.'
'Lan, Yanhua'
'Anson, Christopher E.'
'Powell, Annie K.'

_publ_section_title
;
 [LnNa(PhCO2)4] (Ln = Ho, Dy): the first examples of chiral srs 3D
 networks constructed using the monotopic benzoate ligand
;
_journal_coden_ASTM CHCOFS
_journal_issue 15
_journal_name_full
;
 Chemical Communications (Cambridge, United Kingdom)
;
_journal_page_first 2551
_journal_page_last 2553
_journal_paper_doi 10.1039/b923998g
_journal_volume 46
_journal_year 2010
_chemical_formula_sum 'C28 H20 Dy Na O8'
_chemical_formula_weight 669.93
_space_group_IT_number 80
_symmetry_cell_setting tetragonal
_symmetry_space_group_name_Hall 'I 4bw'
_symmetry_space_group_name_H-M 'I 41'
_atom_sites_solution_primary direct
_atom_sites_solution_secondary difmap
_audit_creation_method SHELXL-97
_cell_angle_alpha 90.00
_cell_angle_beta 90.00
_cell_angle_gamma 90.00
_cell_formula_units_Z 8
_cell_length_a 16.1379(15)
_cell_length_b 16.1379(15)
_cell_length_c 19.5507(19)
_cell_measurement_reflns_used 2310
_cell_measurement_temperature 100(2)
_cell_measurement_theta_max 26.27
_cell_measurement_theta_min 2.57
_cell_volume 5091.6(8)
_computing_cell_refinement 'SMART-NT 5.6 (Bruker AXS Inc., 2005)'
_computing_data_collection 'SMART-NT 5.6 (Bruker AXS Inc., 2005)'
_computing_data_reduction 'SAINT+ 6.45 (Bruker AXS Inc., 2003)'
_computing_molecular_graphics 'SHELXTL 6.12 (BrukerAXS Inc., 2003)'
_computing_publication_material 'SHELXTL 6.12 (BrukerAXS Inc., 2003)'
_computing_structure_refinement 'SHELXTL 6.12 (BrukerAXS Inc., 2003)'
_computing_structure_solution 'SHELXTL 6.12 (BrukerAXS Inc., 2003)'
_diffrn_ambient_temperature 100(2)
_diffrn_detector_area_resol_mean 8.333
_diffrn_measured_fraction_theta_full 1.000
_diffrn_measured_fraction_theta_max 0.931
_diffrn_measurement_device_type 'Bruker SMART Apex'
_diffrn_measurement_method 'CCD area detector'
_diffrn_radiation_monochromator graphite
_diffrn_radiation_source 'rotating anode'
_diffrn_radiation_type MoK\a
_diffrn_radiation_wavelength 0.71073
_diffrn_reflns_av_R_equivalents 0.0358
_diffrn_reflns_av_sigmaI/netI 0.0546
_diffrn_reflns_limit_h_max 10
_diffrn_reflns_limit_h_min -21
_diffrn_reflns_limit_k_max 20
_diffrn_reflns_limit_k_min -21
_diffrn_reflns_limit_l_max 24
_diffrn_reflns_limit_l_min -18
_diffrn_reflns_number 9112
_diffrn_reflns_theta_full 25.00
_diffrn_reflns_theta_max 28.16
_diffrn_reflns_theta_min 1.64
_exptl_absorpt_coefficient_mu 3.003
_exptl_absorpt_correction_T_max 0.897
_exptl_absorpt_correction_T_min 0.655
_exptl_absorpt_correction_type multi-scan
_exptl_absorpt_process_details 'SADABS 2.10 (Bruker AXS Inc., 2005)'
_exptl_crystal_colour colourless
_exptl_crystal_density_diffrn 1.748
_exptl_crystal_density_method 'not measured'
_exptl_crystal_description block
_exptl_crystal_F_000 2632
_exptl_crystal_size_max 0.14
_exptl_crystal_size_mid 0.10
_exptl_crystal_size_min 0.05
_refine_diff_density_max 1.251
_refine_diff_density_min -1.025
_refine_diff_density_rms 0.130
_refine_ls_abs_structure_details 'Flack H D (1983), Acta Cryst. A39, 876-881, 1304 Friedel pairs'
_refine_ls_abs_structure_Flack 0.18(2)
_refine_ls_extinction_method none
_refine_ls_goodness_of_fit_ref 1.062
_refine_ls_hydrogen_treatment constr
_refine_ls_matrix_type full
_refine_ls_number_parameters 332
_refine_ls_number_reflns 4512
_refine_ls_number_restraints 31
_refine_ls_restrained_S_all 1.059
_refine_ls_R_factor_all 0.0498
_refine_ls_R_factor_gt 0.0427
_refine_ls_shift/su_max 0.001
_refine_ls_shift/su_mean 0.000
_refine_ls_structure_factor_coef Fsqd
_refine_ls_weighting_details 'calc w=1/[\s^2^(Fo^2^)+(0.0658P)^2^+0.0000P] where P=(Fo^2^+2Fc^2^)/3'
_refine_ls_weighting_scheme calc
_refine_ls_wR_factor_gt 0.0997
_refine_ls_wR_factor_ref 0.1035
_reflns_number_gt 4099
_reflns_number_total 4512
_reflns_threshold_expression >2sigma(I)
_cod_duplicate_entry 7105400
_cod_data_source_file b923998g.txt
_cod_data_source_block z589
_cod_database_code 7112778

loop_
_symmetry_equiv_pos_as_xyz
'x, y, z'
'-x+1/2, -y+1/2, z+1/2'
'-y, x+1/2, z+1/4'
'y+1/2, -x, z+3/4'
'x+1/2, y+1/2, z+1/2'
'-x+1, -y+1, z+1'
'-y+1/2, x+1, z+3/4'
'y+1, -x+1/2, z+5/4'

loop_
_atom_site_label
_atom_site_type_symbol
_atom_site_fract_x
_atom_site_fract_y
_atom_site_fract_z
_atom_site_U_iso_or_equiv
_atom_site_adp_type
_atom_site_occupancy
_atom_site_symmetry_multiplicity
_atom_site_calc_flag
_atom_site_refinement_flags
_atom_site_disorder_assembly
_atom_site_disorder_group
Dy1 Dy 0.588132(18) 0.411859(19) 0.68673(4) 0.01804(10) Uani 1 1 d . . .
Na1 Na 0.7500(2) 0.4029(2) 0.56176(19) 0.0282(7) Uani 1 1 d . A .
O1 O 0.5000(3) 0.3711(3) 0.7777(3) 0.0219(11) Uani 1 1 d . . .
O2 O 0.4100(3) 0.4715(3) 0.7511(3) 0.0239(12) Uani 1 1 d . . .
C1 C 0.4339(6) 0.4114(5) 0.7887(5) 0.0229(18) Uani 1 1 d . . .
C2 C 0.3802(6) 0.3875(5) 0.8467(5) 0.032(2) Uani 1 1 d . . .
C3 C 0.4027(6) 0.3238(5) 0.8908(5) 0.031(2) Uani 1 1 d . . .
H3A H 0.4518 0.2929 0.8828 0.037 Uiso 1 1 calc R . .
C4 C 0.3526(8) 0.3058(6) 0.9469(6) 0.053(3) Uani 1 1 d . . .
H4A H 0.3684 0.2628 0.9775 0.063 Uiso 1 1 calc R . .
C5 C 0.2807(9) 0.3492(7) 0.9587(7) 0.072(4) Uani 1 1 d . . .
H5A H 0.2483 0.3380 0.9982 0.086 Uiso 1 1 calc R . .
C6 C 0.2556(9) 0.4098(8) 0.9122(9) 0.079(5) Uani 1 1 d . . .
H6A H 0.2042 0.4374 0.9185 0.095 Uiso 1 1 calc R . .
C7 C 0.3044(7) 0.4296(6) 0.8578(7) 0.052(3) Uani 1 1 d . . .
H7A H 0.2875 0.4720 0.8271 0.062 Uiso 1 1 calc R . .
O3 O 0.6286(3) 0.4999(3) 0.5958(3) 0.0241(12) Uani 1 1 d . . .
O4 O 0.5290(3) 0.5895(3) 0.6220(3) 0.0244(12) Uani 1 1 d . . .
C8 C 0.5888(4) 0.5667(6) 0.5859(5) 0.0201(17) Uani 1 1 d . . .
C9 C 0.6128(5) 0.6200(6) 0.5258(5) 0.030(2) Uani 1 1 d . . .
C10 C 0.6753(6) 0.5986(7) 0.4818(5) 0.039(2) Uani 1 1 d . . .
H10A H 0.7063 0.5496 0.4903 0.047 Uiso 1 1 calc R . .
C11 C 0.6943(6) 0.6461(8) 0.4258(6) 0.056(3) Uani 1 1 d . . .
H11A H 0.7366 0.6294 0.3950 0.067 Uiso 1 1 calc R . .
C12 C 0.6509(8) 0.7183(10) 0.4152(7) 0.076(5) Uani 1 1 d . . .
H12A H 0.6626 0.7509 0.3760 0.092 Uiso 1 1 calc R . .
C13 C 0.5907(8) 0.7442(9) 0.4606(9) 0.083(6) Uani 1 1 d . . .
H13A H 0.5635 0.7959 0.4544 0.099 Uiso 1 1 calc R . .
C14 C 0.5709(7) 0.6946(7) 0.5143(7) 0.057(3) Uani 1 1 d . . .
H14A H 0.5278 0.7108 0.5446 0.068 Uiso 1 1 calc R . .
O5 O 0.7358(3) 0.4145(3) 0.6828(3) 0.0292(12) Uani 1 1 d . A .
O6 O 0.6836(4) 0.3639(4) 0.7784(3) 0.0297(14) Uani 1 1 d . A .
C15 C 0.7466(5) 0.3858(5) 0.7430(4) 0.0231(16) Uani 1 1 d U . .
C16A C 0.8326(14) 0.3778(14) 0.7677(10) 0.040(3) Uani 0.50 1 d PGU A 1
C17A C 0.901(2) 0.414(2) 0.7363(12) 0.046(8) Uani 0.50 1 d PGU A 1
H17A H 0.8932 0.4471 0.6963 0.055 Uiso 0.50 1 calc PR A 1
C18A C 0.9795(16) 0.403(2) 0.7634(16) 0.088(7) Uani 0.50 1 d PGU A 1
H18A H 1.0260 0.4284 0.7419 0.106 Uiso 0.50 1 calc PR A 1
C19A C 0.9903(9) 0.356(2) 0.8219(16) 0.107(12) Uani 0.50 1 d PGU A 1
H19A H 1.0442 0.3481 0.8404 0.128 Uiso 0.50 1 calc PR A 1
C20A C 0.9223(10) 0.3190(14) 0.8533(10) 0.061(7) Uani 0.50 1 d PGU A 1
H20A H 0.9297 0.2863 0.8933 0.074 Uiso 0.50 1 calc PR A 1
C21A C 0.8434(9) 0.3301(10) 0.8262(8) 0.036(4) Uani 0.50 1 d PGU A 1
H21A H 0.7970 0.3050 0.8477 0.044 Uiso 0.50 1 calc PR A 1
C16B C 0.8296(14) 0.3821(14) 0.7744(10) 0.040(3) Uani 0.50 1 d PG A 2
C17B C 0.896(2) 0.3903(19) 0.7292(9) 0.046(8) Uani 0.50 1 d PG A 2
H17B H 0.8856 0.3942 0.6814 0.055 Uiso 0.50 1 calc PR A 2
C18B C 0.9764(16) 0.393(2) 0.7539(13) 0.088(7) Uani 0.50 1 d PG A 2
H18B H 1.0215 0.3983 0.7230 0.106 Uiso 0.50 1 calc PR A 2
C19B C 0.9911(9) 0.3870(19) 0.8238(15) 0.107(12) Uani 0.50 1 d PG A 2
H19B H 1.0462 0.3886 0.8407 0.128 Uiso 0.50 1 calc PR A 2
C20B C 0.9251(10) 0.3788(14) 0.8690(10) 0.061(7) Uani 0.50 1 d PG A 2
H20B H 0.9351 0.3749 0.9167 0.074 Uiso 0.50 1 calc PR A 2
C21B C 0.8443(9) 0.3764(11) 0.8443(9) 0.036(4) Uani 0.50 1 d PG A 2
H21B H 0.7992 0.3708 0.8751 0.044 Uiso 0.50 1 calc PR A 2
O7 O 0.6368(4) 0.3154(3) 0.5952(3) 0.0282(14) Uani 1 1 d . . .
O8 O 0.5852(3) 0.2643(3) 0.6904(4) 0.0291(11) Uani 1 1 d . . .
C22 C 0.6137(5) 0.2531(5) 0.6305(5) 0.0278(18) Uani 1 1 d U A .
C23A C 0.6329(12) 0.1699(14) 0.6094(10) 0.021(4) Uani 0.50 1 d PGU A 1
C24A C 0.6035(17) 0.102(2) 0.6461(11) 0.050(5) Uani 0.50 1 d PGU A 1
H24A H 0.5772 0.1103 0.6890 0.060 Uiso 0.50 1 calc PR A 1
C25A C 0.6124(17) 0.0226(16) 0.6198(17) 0.081(7) Uani 0.50 1 d PGU A 1
H25A H 0.5923 -0.0236 0.6448 0.097 Uiso 0.50 1 calc PR A 1
C26A C 0.6508(13) 0.0108(9) 0.5569(16) 0.070(9) Uani 0.50 1 d PGU A 1
H26A H 0.6570 -0.0436 0.5390 0.084 Uiso 0.50 1 calc PR A 1
C27A C 0.6803(13) 0.0784(10) 0.5203(10) 0.062(7) Uani 0.50 1 d PGU A 1
H27A H 0.7066 0.0703 0.4773 0.075 Uiso 0.50 1 calc PR A 1
C28A C 0.6714(12) 0.1580(9) 0.5466(9) 0.047(5) Uani 0.50 1 d PGU A 1
H28A H 0.6915 0.2043 0.5215 0.057 Uiso 0.50 1 calc PR A 1
C23B C 0.6096(11) 0.1679(14) 0.5965(10) 0.021(4) Uani 0.50 1 d PG A 2
C24B C 0.5923(17) 0.102(2) 0.6396(9) 0.050(5) Uani 0.50 1 d PG A 2
H24B H 0.5812 0.1111 0.6866 0.060 Uiso 0.50 1 calc PR A 2
C25B C 0.5913(17) 0.0213(17) 0.6138(15) 0.081(7) Uani 0.50 1 d PG A 2
H25B H 0.5796 -0.0240 0.6433 0.097 Uiso 0.50 1 calc PR A 2
C26B C 0.6076(13) 0.0074(9) 0.5449(16) 0.070(9) Uani 0.50 1 d PG A 2
H26B H 0.6070 -0.0475 0.5273 0.084 Uiso 0.50 1 calc PR A 2
C27B C 0.6249(13) 0.0737(10) 0.5019(10) 0.062(7) Uani 0.50 1 d PG A 2
H27B H 0.6360 0.0641 0.4548 0.075 Uiso 0.50 1 calc PR A 2
C28B C 0.6258(12) 0.1539(9) 0.5276(9) 0.047(5) Uani 0.50 1 d PG A 2
H28B H 0.6376 0.1993 0.4982 0.057 Uiso 0.50 1 calc PR A 2

loop_
_atom_site_aniso_label
_atom_site_aniso_U_11
_atom_site_aniso_U_22
_atom_site_aniso_U_33
_atom_site_aniso_U_23
_atom_site_aniso_U_13
_atom_site_aniso_U_12
Dy1 0.01454(17) 0.01466(17) 0.02493(15) 0.00254(15) 0.00245(15) 0.00173(12)
Na1 0.0243(16) 0.0278(17) 0.0325(17) 0.0019(14) 0.0080(13) -0.0010(13)
O1 0.018(3) 0.014(2) 0.033(3) 0.003(2) 0.006(2) 0.001(2)
O2 0.028(3) 0.014(3) 0.030(3) 0.002(2) -0.001(2) -0.004(2)
C1 0.024(4) 0.017(4) 0.028(5) 0.001(3) 0.002(4) -0.006(3)
C2 0.040(5) 0.014(4) 0.041(6) -0.001(4) 0.017(4) 0.006(4)
C3 0.035(5) 0.021(4) 0.036(5) -0.003(4) 0.007(4) -0.002(4)
C4 0.089(8) 0.027(4) 0.043(7) 0.004(5) 0.026(6) -0.017(5)
C5 0.107(11) 0.045(7) 0.063(8) 0.002(6) 0.064(8) 0.009(7)
C6 0.081(10) 0.063(8) 0.093(13) 0.001(8) 0.059(9) 0.022(7)
C7 0.047(6) 0.032(5) 0.076(8) 0.007(5) 0.029(6) 0.010(4)
O3 0.016(2) 0.026(3) 0.030(3) 0.006(2) 0.006(2) 0.004(2)
O4 0.018(3) 0.024(3) 0.031(3) 0.000(2) -0.003(2) -0.005(2)
C8 0.013(4) 0.022(4) 0.026(4) 0.000(4) -0.004(3) -0.002(3)
C9 0.013(4) 0.040(5) 0.036(5) 0.011(4) -0.005(4) 0.004(4)
C10 0.021(4) 0.056(6) 0.041(6) 0.011(5) 0.001(4) -0.001(4)
C11 0.027(5) 0.090(9) 0.051(8) 0.017(7) 0.004(5) -0.009(5)
C12 0.045(7) 0.109(11) 0.075(10) 0.070(9) 0.006(6) 0.006(7)
C13 0.056(8) 0.090(11) 0.102(14) 0.074(10) 0.005(8) 0.021(7)
C14 0.040(6) 0.052(7) 0.077(9) 0.036(6) 0.008(6) 0.022(5)
O5 0.020(2) 0.032(3) 0.035(3) 0.013(3) 0.003(3) 0.007(2)
O6 0.022(3) 0.029(3) 0.038(3) 0.013(3) 0.008(3) 0.007(2)
C15 0.019(3) 0.016(3) 0.035(4) 0.007(3) 0.001(3) 0.006(3)
C16A 0.016(4) 0.056(6) 0.048(6) 0.021(5) 0.002(4) 0.009(4)
C17A 0.026(5) 0.035(19) 0.077(12) 0.043(11) -0.010(7) -0.005(9)
C18A 0.012(4) 0.128(15) 0.124(15) 0.088(12) 0.003(7) 0.014(6)
C19A 0.019(5) 0.18(3) 0.123(16) 0.104(17) -0.014(7) 0.004(9)
C20A 0.026(6) 0.104(19) 0.053(12) 0.035(13) -0.007(7) 0.011(11)
C21A 0.024(5) 0.051(11) 0.034(9) 0.011(7) -0.001(5) 0.004(8)
C16B 0.016(4) 0.056(6) 0.048(6) 0.021(5) 0.002(4) 0.009(4)
C17B 0.026(5) 0.035(19) 0.077(12) 0.043(11) -0.010(7) -0.005(9)
C18B 0.012(4) 0.128(15) 0.124(15) 0.088(12) 0.003(7) 0.014(6)
C19B 0.019(5) 0.18(3) 0.123(16) 0.104(17) -0.014(7) 0.004(9)
C20B 0.026(6) 0.104(19) 0.053(12) 0.035(13) -0.007(7) 0.011(11)
C21B 0.024(5) 0.051(11) 0.034(9) 0.011(7) -0.001(5) 0.004(8)
O7 0.033(3) 0.012(3) 0.040(3) 0.003(2) 0.011(3) 0.007(2)
O8 0.031(3) 0.023(3) 0.033(3) 0.007(3) 0.008(3) 0.007(2)
C22 0.019(4) 0.021(4) 0.043(5) -0.001(3) 0.010(4) 0.005(3)
C23A 0.010(11) 0.020(4) 0.032(8) -0.005(5) -0.005(7) 0.005(7)
C24A 0.063(9) 0.021(4) 0.066(10) -0.006(5) 0.042(8) 0.005(6)
C25A 0.100(17) 0.016(4) 0.127(13) 0.001(7) 0.079(13) 0.005(8)
C26A 0.08(2) 0.023(5) 0.107(17) -0.014(8) 0.05(2) 0.005(10)
C27A 0.12(2) 0.023(6) 0.046(12) -0.017(7) 0.020(12) 0.002(12)
C28A 0.079(17) 0.022(5) 0.040(11) -0.010(6) 0.018(10) -0.011(9)
C23B 0.010(11) 0.020(4) 0.032(8) -0.005(5) -0.005(7) 0.005(7)
C24B 0.063(9) 0.021(4) 0.066(10) -0.006(5) 0.042(8) 0.005(6)
C25B 0.100(17) 0.016(4) 0.127(13) 0.001(7) 0.079(13) 0.005(8)
C26B 0.08(2) 0.023(5) 0.107(17) -0.014(8) 0.05(2) 0.005(10)
C27B 0.12(2) 0.023(6) 0.046(12) -0.017(7) 0.020(12) 0.002(12)
C28B 0.079(17) 0.022(5) 0.040(11) -0.010(6) 0.018(10) -0.011(9)

loop_
_atom_type_symbol
_atom_type_description
_atom_type_scat_dispersion_real
_atom_type_scat_dispersion_imag
_atom_type_scat_source
C C 0.0033 0.0016 'International Tables Vol C Tables 4.2.6.8 and 6.1.1.4'
H H 0.0000 0.0000 'International Tables Vol C Tables 4.2.6.8 and 6.1.1.4'
O O 0.0106 0.0060 'International Tables Vol C Tables 4.2.6.8 and 6.1.1.4'
Na Na 0.0362 0.0249 'International Tables Vol C Tables 4.2.6.8 and 6.1.1.4'
Dy Dy -0.1892 4.4098 'International Tables Vol C Tables 4.2.6.8 and 6.1.1.4'

loop_
_geom_angle_atom_site_label_1
_geom_angle_atom_site_label_2
_geom_angle_atom_site_label_3
_geom_angle
_geom_angle_site_symmetry_1
_geom_angle_site_symmetry_3
O2 Dy1 O4 109.2(2) 6_554 6_554
O2 Dy1 O3 85.1(2) 6_554 .
O4 Dy1 O3 79.5(2) 6_554 .
O2 Dy1 O1 79.7(2) 6_554 .
O4 Dy1 O1 85.2(2) 6_554 .
O3 Dy1 O1 153.55(17) . .
O2 Dy1 O8 144.5(2) 6_554 .
O4 Dy1 O8 89.4(2) 6_554 .
O3 Dy1 O8 128.9(2) . .
O1 Dy1 O8 71.85(19) . .
O2 Dy1 O5 89.4(2) 6_554 .
O4 Dy1 O5 144.4(2) 6_554 .
O3 Dy1 O5 71.94(19) . .
O1 Dy1 O5 128.9(2) . .
O8 Dy1 O5 92.22(18) . .
O2 Dy1 O6 81.4(2) 6_554 .
O4 Dy1 O6 155.86(19) 6_554 .
O3 Dy1 O6 123.86(19) . .
O1 Dy1 O6 75.22(19) . .
O8 Dy1 O6 71.3(2) . .
O5 Dy1 O6 53.8(2) . .
O2 Dy1 O7 155.75(19) 6_554 .
O4 Dy1 O7 81.8(2) 6_554 .
O3 Dy1 O7 75.49(19) . .
O1 Dy1 O7 123.58(19) . .
O8 Dy1 O7 53.5(2) . .
O5 Dy1 O7 71.0(2) . .
O6 Dy1 O7 97.31(19) . .
O5 Na1 O8 170.9(2) . 4_564
O5 Na1 O6 112.9(2) . 4_564
O8 Na1 O6 72.7(2) 4_564 4_564
O5 Na1 O7 72.7(2) . .
O8 Na1 O7 113.0(2) 4_564 .
O6 Na1 O7 108.3(2) 4_564 .
O5 Na1 O1 106.3(2) . 4_564
O8 Na1 O1 67.89(19) 4_564 4_564
O6 Na1 O1 72.8(2) 4_564 4_564
O7 Na1 O1 178.7(3) . 4_564
O5 Na1 O3 68.04(19) . .
O8 Na1 O3 106.2(2) 4_564 .
O6 Na1 O3 178.4(3) 4_564 .
O7 Na1 O3 73.2(2) . .
O1 Na1 O3 105.7(2) 4_564 .
C1 O1 Dy1 119.3(5) . .
C1 O1 Na1 148.4(5) . 3_645
Dy1 O1 Na1 92.26(19) . 3_645
C1 O2 Dy1 161.3(6) . 6_554
O1 C1 O2 123.1(9) . .
O1 C1 C2 119.3(8) . .
O2 C1 C2 117.6(8) . .
C3 C2 C7 119.0(9) . .
C3 C2 C1 121.1(8) . .
C7 C2 C1 119.9(9) . .
C2 C3 C4 119.5(9) . .
C2 C3 H3A 120.3 . .
C4 C3 H3A 120.3 . .
C5 C4 C3 121.0(11) . .
C5 C4 H4A 119.5 . .
C3 C4 H4A 119.5 . .
C4 C5 C6 119.5(11) . .
C4 C5 H5A 120.3 . .
C6 C5 H5A 120.3 . .
C7 C6 C5 120.4(12) . .
C7 C6 H6A 119.8 . .
C5 C6 H6A 119.8 . .
C6 C7 C2 120.4(12) . .
C6 C7 H7A 119.8 . .
C2 C7 H7A 119.8 . .
C8 O3 Dy1 118.9(5) . .
C8 O3 Na1 148.8(5) . .
Dy1 O3 Na1 92.21(19) . .
C8 O4 Dy1 162.2(6) . 6_554
O4 C8 O3 123.7(8) . .
O4 C8 C9 118.1(8) . .
O3 C8 C9 118.2(7) . .
C10 C9 C14 118.2(9) . .
C10 C9 C8 122.4(8) . .
C14 C9 C8 119.4(9) . .
C9 C10 C11 121.7(10) . .
C9 C10 H10A 119.2 . .
C11 C10 H10A 119.2 . .
C10 C11 C12 118.7(11) . .
C10 C11 H11A 120.7 . .
C12 C11 H11A 120.7 . .
C11 C12 C13 121.2(11) . .
C11 C12 H12A 119.4 . .
C13 C12 H12A 119.4 . .
C14 C13 C12 118.9(12) . .
C14 C13 H13A 120.6 . .
C12 C13 H13A 120.6 . .
C13 C14 C9 121.2(12) . .
C13 C14 H14A 119.4 . .
C9 C14 H14A 119.4 . .
C15 O5 Dy1 95.8(4) . .
C15 O5 Na1 150.8(5) . .
Dy1 O5 Na1 97.2(2) . .
C15 O6 Na1 145.3(5) . 3_645
C15 O6 Dy1 91.0(5) . .
Na1 O6 Dy1 94.2(2) 3_645 .
O5 C15 O6 119.3(7) . .
O5 C15 C16A 117.5(10) . .
O6 C15 C16A 123.1(11) . .
O5 C15 C16B 121.5(10) . .
O6 C15 C16B 119.1(11) . .
C17A C16A C21A 120.0 . .
C17A C16A C15 124.1(14) . .
C21A C16A C15 115.9(14) . .
C18A C17A C16A 120.0 . .
C18A C17A H17A 120.0 . .
C16A C17A H17A 120.0 . .
C17A C18A C19A 120.0 . .
C17A C18A H18A 120.0 . .
C19A C18A H18A 120.0 . .
C20A C19A C18A 120.0 . .
C20A C19A H19A 120.0 . .
C18A C19A H19A 120.0 . .
C19A C20A C21A 120.0 . .
C19A C20A H20A 120.0 . .
C21A C20A H20A 120.0 . .
C20A C21A C16A 120.0 . .
C20A C21A H21A 120.0 . .
C16A C21A H21A 120.0 . .
C17B C16B C21B 120.0 . .
C17B C16B C15 115.4(16) . .
C21B C16B C15 124.5(16) . .
C16B C17B C18B 120.0 . .
C16B C17B H17B 120.0 . .
C18B C17B H17B 120.0 . .
C17B C18B C19B 120.0 . .
C17B C18B H18B 120.0 . .
C19B C18B H18B 120.0 . .
C18B C19B C20B 120.0 . .
C18B C19B H19B 120.0 . .
C20B C19B H19B 120.0 . .
C21B C20B C19B 120.0 . .
C21B C20B H20B 120.0 . .
C19B C20B H20B 120.0 . .
C20B C21B C16B 120.0 . .
C20B C21B H21B 120.0 . .
C16B C21B H21B 120.0 . .
C22 O7 Na1 146.5(6) . .
C22 O7 Dy1 90.7(5) . .
Na1 O7 Dy1 93.9(2) . .
C22 O8 Dy1 96.1(5) . .
C22 O8 Na1 150.6(5) . 3_645
Dy1 O8 Na1 97.1(2) . 3_645
O8 C22 O7 119.5(7) . .
O8 C22 C23A 118.3(11) . .
O7 C22 C23A 121.2(12) . .
O8 C22 C23B 120.8(11) . .
O7 C22 C23B 119.1(12) . .
C24A C23A C28A 120.0 . .
C24A C23A C22 120.9(16) . .
C28A C23A C22 118.5(17) . .
C23A C24A C25A 120.0 . .
C23A C24A H24A 120.0 . .
C25A C24A H24A 120.0 . .
C26A C25A C24A 120.0 . .
C26A C25A H25A 120.0 . .
C24A C25A H25A 120.0 . .
C27A C26A C25A 120.0 . .
C27A C26A H26A 120.0 . .
C25A C26A H26A 120.0 . .
C26A C27A C28A 120.0 . .
C26A C27A H27A 120.0 . .
C28A C27A H27A 120.0 . .
C27A C28A C23A 120.0 . .
C27A C28A H28A 120.0 . .
C23A C28A H28A 120.0 . .
C24B C23B C28B 120.0 . .
C24B C23B C22 116.0(17) . .
C28B C23B C22 123.9(17) . .
C23B C24B C25B 120.0 . .
C23B C24B H24B 120.0 . .
C25B C24B H24B 120.0 . .
C26B C25B C24B 120.0 . .
C26B C25B H25B 120.0 . .
C24B C25B H25B 120.0 . .
C25B C26B C27B 120.0 . .
C25B C26B H26B 120.0 . .
C27B C26B H26B 120.0 . .
C28B C27B C26B 120.0 . .
C28B C27B H27B 120.0 . .
C26B C27B H27B 120.0 . .
C27B C28B C23B 120.0 . .
C27B C28B H28B 120.0 . .
C23B C28B H28B 120.0 . .

loop_
_geom_bond_atom_site_label_1
_geom_bond_atom_site_label_2
_geom_bond_distance
_geom_bond_site_symmetry_2
Dy1 O2 2.265(5) 6_554
Dy1 O4 2.274(6) 6_554
Dy1 O3 2.368(6) .
Dy1 O1 2.370(5) .
Dy1 O8 2.383(5) .
Dy1 O5 2.385(5) .
Dy1 O6 2.487(6) .
Dy1 O7 2.499(6) .
Na1 O5 2.386(8) .
Na1 O8 2.392(8) 4_564
Na1 O6 2.398(7) 4_564
Na1 O7 2.400(7) .
Na1 O1 2.592(6) 4_564
Na1 O3 2.595(6) .
O1 C1 1.268(10) .
O1 Na1 2.592(6) 3_645
O2 C1 1.276(10) .
O2 Dy1 2.265(5) 6_554
C1 C2 1.478(14) .
C2 C3 1.390(13) .
C2 C7 1.417(13) .
C3 C4 1.394(14) .
C3 H3A 0.9500 .
C4 C5 1.375(18) .
C4 H4A 0.9500 .
C5 C6 1.40(2) .
C5 H5A 0.9500 .
C6 C7 1.361(17) .
C6 H6A 0.9500 .
C7 H7A 0.9500 .
O3 C8 1.270(10) .
O4 C8 1.251(10) .
O4 Dy1 2.274(6) 6_554
C8 C9 1.507(13) .
C9 C10 1.370(13) .
C9 C14 1.398(13) .
C10 C11 1.370(15) .
C10 H10A 0.9500 .
C11 C12 1.375(18) .
C11 H11A 0.9500 .
C12 C13 1.38(2) .
C12 H12A 0.9500 .
C13 C14 1.359(16) .
C13 H13A 0.9500 .
C14 H14A 0.9500 .
O5 C15 1.276(10) .
O6 C15 1.280(10) .
O6 Na1 2.398(7) 3_645
C15 C16A 1.47(2) .
C15 C16B 1.474(19) .
C16A C17A 1.3900 .
C16A C21A 1.3900 .
C17A C18A 1.3900 .
C17A H17A 0.9500 .
C18A C19A 1.3900 .
C18A H18A 0.9500 .
C19A C20A 1.3900 .
C19A H19A 0.9500 .
C20A C21A 1.3900 .
C20A H20A 0.9500 .
C21A H21A 0.9500 .
C16B C17B 1.3900 .
C16B C21B 1.3900 .
C17B C18B 1.3900 .
C17B H17B 0.9500 .
C18B C19B 1.3900 .
C18B H18B 0.9500 .
C19B C20B 1.3900 .
C19B H19B 0.9500 .
C20B C21B 1.3900 .
C20B H20B 0.9500 .
C21B H21B 0.9500 .
O7 C22 1.274(10) .
O8 C22 1.271(10) .
O8 Na1 2.392(8) 3_645
C22 C23A 1.44(2) .
C22 C23B 1.53(2) .
C23A C24A 1.3900 .
C23A C28A 1.3900 .
C24A C25A 1.3900 .
C24A H24A 0.9500 .
C25A C26A 1.3900 .
C25A H25A 0.9500 .
C26A C27A 1.3900 .
C26A H26A 0.9500 .
C27A C28A 1.3900 .
C27A H27A 0.9500 .
C28A H28A 0.9500 .
C23B C24B 1.3900 .
C23B C28B 1.3900 .
C24B C25B 1.3900 .
C24B H24B 0.9500 .
C25B C26B 1.3900 .
C25B H25B 0.9500 .
C26B C27B 1.3900 .
C26B H26B 0.9500 .
C27B C28B 1.3900 .
C27B H27B 0.9500 .
C28B H28B 0.9500 .
